data_4088185
loop_
_publ_author_name
'Zhang, Yuxuan'
'Fang, Huaquan'
'Yao, Wubing'
'Leng, Xuebing'
'Huang, Zheng'

_publ_section_title
;
 Synthesis of Pincer Hydrido Ruthenium Olefin Complexes for Catalytic
 Alkane Dehydrogenation
;
_journal_issue 2
_journal_name_full Organometallics
_journal_page_first 181
_journal_paper_doi 10.1021/acs.organomet.5b00912
_journal_volume 35
_journal_year 2016
_chemical_formula_sum 'C25 H39 Cl O2 P2 Ru'
_chemical_formula_weight 570.02
_space_group_crystal_system monoclinic
_space_group_IT_number 14
_space_group_name_Hall '-P 2ybc'
_space_group_name_H-M_alt 'P 1 21/c 1'
_atom_sites_solution_hydrogens mixed
_audit_creation_method SHELXL-2014
_cell_angle_alpha 90
_cell_angle_beta 115.165(5)
_cell_angle_gamma 90
_cell_formula_units_Z 4
_cell_length_a 7.9825(6)
_cell_length_b 36.013(3)
_cell_length_c 9.7324(6)
_cell_measurement_reflns_used 5945
_cell_measurement_temperature 173(2)
_cell_measurement_theta_max 30.32
_cell_measurement_theta_min 2.38
_cell_volume 2532.3(3)
_computing_cell_refinement 'Bruker SAINT'
_computing_data_collection 'Bruker APEX2'
_computing_data_reduction 'Bruker SAINT'
_computing_molecular_graphics 'Bruker SHELXTL'
_computing_publication_material 'Bruker SHELXTL'
_computing_structure_refinement 'SHELXL-2014 (Sheldrick, 2014)'
_computing_structure_solution 'SHELXS-97 (Sheldrick, 2008)'
_diffrn_ambient_temperature 173(2)
_diffrn_measured_fraction_theta_full 0.999
_diffrn_measured_fraction_theta_max 0.995
_diffrn_measurement_device_type 'Bruker APEX-II CCD'
_diffrn_measurement_method '\f and \w scans'
_diffrn_radiation_type MoK\a
_diffrn_radiation_wavelength 0.71073
_diffrn_reflns_av_R_equivalents 0.0439
_diffrn_reflns_av_unetI/netI 0.0480
_diffrn_reflns_Laue_measured_fraction_full 0.999
_diffrn_reflns_Laue_measured_fraction_max 0.995
_diffrn_reflns_limit_h_max 11
_diffrn_reflns_limit_h_min -11
_diffrn_reflns_limit_k_max 52
_diffrn_reflns_limit_k_min -52
_diffrn_reflns_limit_l_max 14
_diffrn_reflns_limit_l_min -13
_diffrn_reflns_number 25918
_diffrn_reflns_point_group_measured_fraction_full 0.999
_diffrn_reflns_point_group_measured_fraction_max 0.995
_diffrn_reflns_theta_full 25.242
_diffrn_reflns_theta_max 30.872
_diffrn_reflns_theta_min 1.131
_exptl_absorpt_coefficient_mu 0.871
_exptl_absorpt_correction_T_max 0.746
_exptl_absorpt_correction_T_min 0.677
_exptl_absorpt_correction_type multi-scan
_exptl_absorpt_process_details sadabs
_exptl_crystal_colour purple
_exptl_crystal_density_diffrn 1.495
_exptl_crystal_description prism
_exptl_crystal_F_000 1184
_exptl_crystal_size_max 0.300
_exptl_crystal_size_mid 0.220
_exptl_crystal_size_min 0.130
_refine_diff_density_max 0.475
_refine_diff_density_min -1.460
_refine_diff_density_rms 0.112
_refine_ls_extinction_method none
_refine_ls_goodness_of_fit_ref 1.112
_refine_ls_hydrogen_treatment constr
_refine_ls_matrix_type full
_refine_ls_number_parameters 287
_refine_ls_number_reflns 7946
_refine_ls_number_restraints 0
_refine_ls_restrained_S_all 1.112
_refine_ls_R_factor_all 0.0563
_refine_ls_R_factor_gt 0.0442
_refine_ls_shift/su_max 0.001
_refine_ls_shift/su_mean 0.000
_refine_ls_structure_factor_coef Fsqd
_refine_ls_weighting_details 'w=1/[\s^2^(Fo^2^)+(0.0293P)^2^+3.3362P] where P=(Fo^2^+2Fc^2^)/3'
_refine_ls_weighting_scheme calc
_refine_ls_wR_factor_gt 0.0893
_refine_ls_wR_factor_ref 0.0952
_reflns_Friedel_coverage 0.000
_reflns_number_gt 6655
_reflns_number_total 7946
_reflns_threshold_expression 'I > 2\s(I)'
_cod_data_source_file om5b00912_si_003.cif
_cod_data_source_block mo_dm14331_0m
_cod_original_sg_symbol_H-M 'P 21/c'
_cod_database_code 4088185
_shelx_space_group_comment
; 
The symmetry employed for this shelxl refinement is uniquely defined 
by the following loop, which should always be used as a source of 
symmetry information in preference to the above space-group names. 
They are only intended as comments. 
;
_shelx_estimated_absorpt_t_min 0.780
_shelx_estimated_absorpt_t_max 0.895
_shelxl_version_number 2014-3

loop_
_space_group_symop_operation_xyz
'x, y, z'
'-x, y+1/2, -z+1/2'
'-x, -y, -z'
'x, -y-1/2, z-1/2'

loop_
_atom_site_label
_atom_site_type_symbol
_atom_site_fract_x
_atom_site_fract_y
_atom_site_fract_z
_atom_site_U_iso_or_equiv
_atom_site_adp_type
_atom_site_occupancy
_atom_site_site_symmetry_order
_atom_site_calc_flag
_atom_site_refinement_flags_posn
_atom_site_refinement_flags_adp
Ru1 Ru 0.34619(3) 0.11574(2) 0.18525(2) 0.01485(6) Uani 1 1 d . .
Cl1 Cl 0.57546(10) 0.13908(2) 0.10143(8) 0.02319(14) Uani 1 1 d . .
P1 P 0.21330(10) 0.17633(2) 0.15235(8) 0.01725(14) Uani 1 1 d . .
P2 P 0.59110(10) 0.07842(2) 0.34947(9) 0.02077(15) Uani 1 1 d . .
O1 O 0.2149(3) 0.18623(6) 0.3178(2) 0.0257(4) Uani 1 1 d . .
O2 O 0.5660(3) 0.07583(6) 0.5081(2) 0.0275(5) Uani 1 1 d . .
C1 C 0.3929(4) 0.13102(8) 0.4059(3) 0.0196(5) Uani 1 1 d . .
C2 C 0.3123(4) 0.16213(8) 0.4358(3) 0.0204(5) Uani 1 1 d . .
C3 C 0.3205(4) 0.17067(9) 0.5774(4) 0.0276(6) Uani 1 1 d . .
H3 H 0.2667 0.1929 0.5927 0.033 Uiso 1 1 calc R U
C4 C 0.4080(4) 0.14631(10) 0.6953(3) 0.0305(7) Uani 1 1 d . .
H4 H 0.4128 0.1515 0.7926 0.037 Uiso 1 1 calc R U
C5 C 0.4889(4) 0.11431(10) 0.6731(3) 0.0298(7) Uani 1 1 d . .
H5 H 0.5488 0.0973 0.7539 0.036 Uiso 1 1 calc R U
C6 C 0.4806(4) 0.10770(8) 0.5307(3) 0.0227(6) Uani 1 1 d . .
C7 C -0.0339(4) 0.18746(9) 0.0364(4) 0.0285(6) Uani 1 1 d . .
H7 H -0.1057 0.1665 0.0528 0.034 Uiso 1 1 calc R U
C8 C -0.0974(5) 0.22253(11) 0.0891(5) 0.0463(10) Uani 1 1 d . .
H8A H -0.0405 0.2443 0.0661 0.069 Uiso 1 1 calc R U
H8B H -0.0601 0.2212 0.1988 0.069 Uiso 1 1 calc R U
H8C H -0.2325 0.2246 0.0362 0.069 Uiso 1 1 calc R U
C9 C -0.0927(5) 0.18920(11) -0.1351(4) 0.0412(9) Uani 1 1 d . .
H9A H -0.2260 0.1846 -0.1887 0.062 Uiso 1 1 calc R U
H9B H -0.0254 0.1703 -0.1641 0.062 Uiso 1 1 calc R U
H9C H -0.0642 0.2138 -0.1624 0.062 Uiso 1 1 calc R U
C10 C 0.3356(4) 0.21771(8) 0.1316(4) 0.0300(7) Uani 1 1 d . .
H10 H 0.2643 0.2395 0.1419 0.036 Uiso 1 1 calc R U
C11 C 0.5294(5) 0.22126(10) 0.2600(5) 0.0399(9) Uani 1 1 d . .
H11A H 0.6126 0.2036 0.2434 0.060 Uiso 1 1 calc R U
H11B H 0.5250 0.2158 0.3571 0.060 Uiso 1 1 calc R U
H11C H 0.5751 0.2466 0.2618 0.060 Uiso 1 1 calc R U
C12 C 0.3395(5) 0.22184(11) -0.0236(5) 0.0445(10) Uani 1 1 d . .
H12A H 0.2136 0.2195 -0.1038 0.067 Uiso 1 1 calc R U
H12B H 0.3894 0.2463 -0.0304 0.067 Uiso 1 1 calc R U
H12C H 0.4182 0.2024 -0.0358 0.067 Uiso 1 1 calc R U
C13 C 0.6089(5) 0.02841(9) 0.3156(5) 0.0381(8) Uani 1 1 d . .
H13 H 0.4786 0.0193 0.2623 0.046 Uiso 1 1 calc R U
C14 C 0.7001(6) 0.00403(11) 0.4567(6) 0.0543(12) Uani 1 1 d . .
H14A H 0.6656 -0.0220 0.4293 0.081 Uiso 1 1 calc R U
H14B H 0.6583 0.0118 0.5334 0.081 Uiso 1 1 calc R U
H14C H 0.8349 0.0066 0.4977 0.081 Uiso 1 1 calc R U
C15 C 0.6950(6) 0.02308(12) 0.2028(5) 0.0530(11) Uani 1 1 d . .
H15A H 0.8273 0.0291 0.2528 0.080 Uiso 1 1 calc R U
H15B H 0.6336 0.0396 0.1155 0.080 Uiso 1 1 calc R U
H15C H 0.6793 -0.0028 0.1682 0.080 Uiso 1 1 calc R U
C16 C 0.8249(4) 0.09847(9) 0.4135(3) 0.0266(6) Uani 1 1 d . .
H16 H 0.8480 0.1019 0.3210 0.032 Uiso 1 1 calc R U
C17 C 0.8347(4) 0.13680(10) 0.4827(4) 0.0340(7) Uani 1 1 d . .
H17A H 0.8252 0.1344 0.5794 0.051 Uiso 1 1 calc R U
H17B H 0.7323 0.1521 0.4130 0.051 Uiso 1 1 calc R U
H17C H 0.9527 0.1486 0.5001 0.051 Uiso 1 1 calc R U
C18 C 0.9827(5) 0.07450(11) 0.5240(5) 0.0440(9) Uani 1 1 d . .
H18A H 1.0997 0.0881 0.5568 0.066 Uiso 1 1 calc R U
H18B H 0.9902 0.0514 0.4735 0.066 Uiso 1 1 calc R U
H18C H 0.9593 0.0686 0.6126 0.066 Uiso 1 1 calc R U
C19 C 0.0671(4) 0.10078(8) 0.1444(3) 0.0222(6) Uani 1 1 d . .
H19 H 0.0002 0.1126 0.1996 0.027 Uiso 1 1 d R U
C20 C 0.1822(4) 0.06946(8) 0.2011(3) 0.0241(6) Uani 1 1 d . .
H20 H 0.2038 0.0573 0.2995 0.029 Uiso 1 1 d R U
C21 C 0.1642(5) 0.04743(9) 0.0604(4) 0.0325(7) Uani 1 1 d . .
H21 H 0.2045 0.0209 0.0764 0.039 Uiso 1 1 calc R U
C22 C 0.2674(5) 0.07339(9) -0.0025(3) 0.0279(6) Uani 1 1 d . .
H22 H 0.3547 0.0644 -0.0445 0.034 Uiso 1 1 d R U
C23 C 0.1538(4) 0.10419(8) -0.0588(3) 0.0253(6) Uani 1 1 d . .
H23 H 0.1513 0.1194 -0.1455 0.030 Uiso 1 1 d R U
C24 C -0.0178(4) 0.09728(9) -0.0291(4) 0.0281(6) Uani 1 1 d . .
H24 H -0.1301 0.1126 -0.0882 0.034 Uiso 1 1 calc R U
C25 C -0.0377(5) 0.05501(9) -0.0481(4) 0.0362(8) Uani 1 1 d . .
H25A H -0.1264 0.0445 -0.0121 0.043 Uiso 1 1 calc R U
H25B H -0.0690 0.0468 -0.1533 0.043 Uiso 1 1 calc R U

loop_
_atom_site_aniso_label
_atom_site_aniso_U_11
_atom_site_aniso_U_22
_atom_site_aniso_U_33
_atom_site_aniso_U_23
_atom_site_aniso_U_13
_atom_site_aniso_U_12
Ru1 0.01560(10) 0.01566(9) 0.01436(10) -0.00015(8) 0.00739(8) -0.00174(8)
Cl1 0.0233(3) 0.0286(3) 0.0222(3) 0.0032(3) 0.0140(3) -0.0021(3)
P1 0.0178(3) 0.0163(3) 0.0187(3) 0.0004(2) 0.0088(3) -0.0010(3)
P2 0.0189(3) 0.0221(3) 0.0238(4) 0.0043(3) 0.0114(3) 0.0027(3)
O1 0.0338(12) 0.0228(10) 0.0237(11) -0.0008(8) 0.0153(9) 0.0059(9)
O2 0.0251(11) 0.0356(12) 0.0250(11) 0.0129(9) 0.0139(9) 0.0098(9)
C1 0.0152(12) 0.0291(14) 0.0169(13) -0.0009(10) 0.0092(10) -0.0040(11)
C2 0.0199(13) 0.0236(13) 0.0184(13) -0.0025(10) 0.0089(11) -0.0042(11)
C3 0.0292(16) 0.0311(16) 0.0276(16) -0.0103(12) 0.0169(13) -0.0065(13)
C4 0.0253(15) 0.050(2) 0.0186(14) -0.0072(13) 0.0112(12) -0.0095(14)
C5 0.0213(14) 0.052(2) 0.0148(13) 0.0066(13) 0.0062(11) -0.0043(14)
C6 0.0165(13) 0.0322(15) 0.0208(14) 0.0022(11) 0.0093(11) -0.0026(11)
C7 0.0196(14) 0.0255(15) 0.0347(17) 0.0062(13) 0.0059(13) 0.0035(12)
C8 0.0304(18) 0.043(2) 0.063(3) 0.0012(19) 0.0168(18) 0.0138(16)
C9 0.0355(19) 0.040(2) 0.0340(19) 0.0124(15) 0.0009(15) 0.0020(15)
C10 0.0304(16) 0.0184(13) 0.051(2) 0.0005(13) 0.0262(16) -0.0026(12)
C11 0.0347(18) 0.0330(18) 0.059(2) -0.0204(16) 0.0262(18) -0.0168(15)
C12 0.042(2) 0.045(2) 0.057(2) 0.0255(18) 0.0304(19) 0.0045(17)
C13 0.0292(17) 0.0227(15) 0.062(2) 0.0028(15) 0.0192(17) 0.0056(13)
C14 0.043(2) 0.034(2) 0.092(4) 0.025(2) 0.035(2) 0.0149(17)
C15 0.053(2) 0.047(2) 0.061(3) -0.015(2) 0.026(2) 0.015(2)
C16 0.0218(14) 0.0361(17) 0.0242(15) 0.0039(12) 0.0120(12) 0.0038(12)
C17 0.0239(16) 0.0383(18) 0.0370(19) -0.0040(15) 0.0101(14) -0.0062(14)
C18 0.0245(17) 0.052(2) 0.047(2) 0.0119(18) 0.0076(16) 0.0087(16)
C19 0.0208(13) 0.0218(13) 0.0255(14) 0.0019(11) 0.0113(12) -0.0070(11)
C20 0.0251(14) 0.0220(13) 0.0260(15) 0.0012(11) 0.0116(12) -0.0072(11)
C21 0.0376(18) 0.0206(14) 0.0386(19) -0.0065(13) 0.0156(15) -0.0081(13)
C22 0.0340(17) 0.0274(15) 0.0233(15) -0.0091(12) 0.0130(13) -0.0066(13)
C23 0.0291(15) 0.0290(15) 0.0157(13) -0.0053(11) 0.0076(12) -0.0093(12)
C24 0.0227(14) 0.0297(16) 0.0266(16) 0.0012(12) 0.0055(12) -0.0083(12)
C25 0.0394(19) 0.0303(17) 0.0325(18) -0.0082(14) 0.0092(15) -0.0185(15)

loop_
_atom_type_symbol
_atom_type_description
_atom_type_scat_dispersion_real
_atom_type_scat_dispersion_imag
_atom_type_scat_source
C C 0.0033 0.0016 'International Tables Vol C Tables 4.2.6.8 and 6.1.1.4'
H H 0.0000 0.0000 'International Tables Vol C Tables 4.2.6.8 and 6.1.1.4'
Cl Cl 0.1484 0.1585 'International Tables Vol C Tables 4.2.6.8 and 6.1.1.4'
O O 0.0106 0.0060 'International Tables Vol C Tables 4.2.6.8 and 6.1.1.4'
P P 0.1023 0.0942 'International Tables Vol C Tables 4.2.6.8 and 6.1.1.4'
Ru Ru -1.2594 0.8363 'International Tables Vol C Tables 4.2.6.8 and 6.1.1.4'

loop_
_geom_angle_atom_site_label_1
_geom_angle_atom_site_label_2
_geom_angle_atom_site_label_3
_geom_angle
C1 Ru1 C19 88.51(11)
C1 Ru1 C20 88.77(11)
C19 Ru1 C20 38.08(11)
C1 Ru1 C23 151.10(11)
C19 Ru1 C23 64.65(11)
C20 Ru1 C23 76.76(11)
C1 Ru1 C22 151.25(11)
C19 Ru1 C22 76.80(11)
C20 Ru1 C22 64.41(11)
C23 Ru1 C22 35.92(11)
C1 Ru1 P2 73.66(8)
C19 Ru1 P2 118.52(8)
C20 Ru1 P2 82.22(8)
C23 Ru1 P2 127.49(8)
C22 Ru1 P2 91.66(9)
C1 Ru1 P1 76.84(8)
C19 Ru1 P1 80.70(8)
C20 Ru1 P1 117.74(8)
C23 Ru1 P1 87.85(8)
C22 Ru1 P1 123.69(9)
P2 Ru1 P1 143.84(3)
C1 Ru1 Cl1 114.83(7)
C19 Ru1 Cl1 152.12(8)
C20 Ru1 Cl1 148.05(8)
C23 Ru1 Cl1 89.04(8)
C22 Ru1 Cl1 87.28(8)
P2 Ru1 Cl1 84.22(3)
P1 Ru1 Cl1 89.66(2)
O1 P1 C10 98.54(14)
O1 P1 C7 96.44(13)
C10 P1 C7 103.61(15)
O1 P1 Ru1 104.42(8)
C10 P1 Ru1 121.94(10)
C7 P1 Ru1 125.22(10)
O2 P2 C16 102.42(13)
O2 P2 C13 99.28(15)
C16 P2 C13 107.36(15)
O2 P2 Ru1 105.86(8)
C16 P2 Ru1 115.81(10)
C13 P2 Ru1 122.75(12)
C2 O1 P1 116.37(17)
C6 O2 P2 111.30(17)
C2 C1 C6 114.2(2)
C2 C1 Ru1 122.3(2)
C6 C1 Ru1 122.7(2)
C1 C2 O1 118.7(2)
C1 C2 C3 124.0(3)
O1 C2 C3 117.3(3)
C4 C3 C2 118.7(3)
C4 C3 H3 120.6
C2 C3 H3 120.6
C3 C4 C5 120.5(3)
C3 C4 H4 119.8
C5 C4 H4 119.8
C6 C5 C4 118.3(3)
C6 C5 H5 120.8
C4 C5 H5 120.8
C5 C6 C1 124.2(3)
C5 C6 O2 118.7(3)
C1 C6 O2 117.0(2)
C8 C7 C9 109.9(3)
C8 C7 P1 113.2(2)
C9 C7 P1 115.2(2)
C8 C7 H7 105.9
C9 C7 H7 105.9
P1 C7 H7 105.9
C7 C8 H8A 109.5
C7 C8 H8B 109.5
H8A C8 H8B 109.5
C7 C8 H8C 109.5
H8A C8 H8C 109.5
H8B C8 H8C 109.5
C7 C9 H9A 109.5
C7 C9 H9B 109.5
H9A C9 H9B 109.5
C7 C9 H9C 109.5
H9A C9 H9C 109.5
H9B C9 H9C 109.5
C11 C10 C12 111.1(3)
C11 C10 P1 112.3(2)
C12 C10 P1 114.9(2)
C11 C10 H10 105.9
C12 C10 H10 105.9
P1 C10 H10 105.9
C10 C11 H11A 109.5
C10 C11 H11B 109.5
H11A C11 H11B 109.5
C10 C11 H11C 109.5
H11A C11 H11C 109.5
H11B C11 H11C 109.5
C10 C12 H12A 109.5
C10 C12 H12B 109.5
H12A C12 H12B 109.5
C10 C12 H12C 109.5
H12A C12 H12C 109.5
H12B C12 H12C 109.5
C14 C13 C15 112.5(3)
C14 C13 P2 116.3(3)
C15 C13 P2 109.9(3)
C14 C13 H13 105.7
C15 C13 H13 105.7
P2 C13 H13 105.7
C13 C14 H14A 109.5
C13 C14 H14B 109.5
H14A C14 H14B 109.5
C13 C14 H14C 109.5
H14A C14 H14C 109.5
H14B C14 H14C 109.5
C13 C15 H15A 109.5
C13 C15 H15B 109.5
H15A C15 H15B 109.5
C13 C15 H15C 109.5
H15A C15 H15C 109.5
H15B C15 H15C 109.5
C17 C16 C18 109.2(3)
C17 C16 P2 111.0(2)
C18 C16 P2 115.4(2)
C17 C16 H16 106.9
C18 C16 H16 106.9
P2 C16 H16 106.9
C16 C17 H17A 109.5
C16 C17 H17B 109.5
H17A C17 H17B 109.5
C16 C17 H17C 109.5
H17A C17 H17C 109.5
H17B C17 H17C 109.5
C16 C18 H18A 109.5
C16 C18 H18B 109.5
H18A C18 H18B 109.5
C16 C18 H18C 109.5
H18A C18 H18C 109.5
H18B C18 H18C 109.5
C20 C19 C24 105.9(3)
C20 C19 Ru1 71.21(16)
C24 C19 Ru1 99.27(18)
C20 C19 H19 122.6
C24 C19 H19 122.7
Ru1 C19 H19 122.7
C19 C20 C21 105.4(3)
C19 C20 Ru1 70.71(16)
C21 C20 Ru1 99.46(19)
C19 C20 H20 122.9
C21 C20 H20 122.7
Ru1 C20 H20 122.9
C25 C21 C22 101.7(3)
C25 C21 C20 101.3(3)
C22 C21 C20 100.3(2)
C25 C21 H21 116.9
C22 C21 H21 116.9
C20 C21 H21 116.9
C23 C22 C21 105.8(3)
C23 C22 Ru1 71.94(17)
C21 C22 Ru1 95.81(19)
C23 C22 H22 123.3
C21 C22 H22 123.4
Ru1 C22 H22 123.2
C22 C23 C24 106.4(3)
C22 C23 Ru1 72.14(17)
C24 C23 Ru1 95.43(18)
C22 C23 H23 123.1
C24 C23 H23 123.3
Ru1 C23 H23 123.3
C25 C24 C19 100.9(2)
C25 C24 C23 101.1(3)
C19 C24 C23 100.5(2)
C25 C24 H24 117.1
C19 C24 H24 117.1
C23 C24 H24 117.1
C21 C25 C24 94.0(2)
C21 C25 H25A 112.9
C24 C25 H25A 112.9
C21 C25 H25B 112.9
C24 C25 H25B 112.9
H25A C25 H25B 110.3

loop_
_geom_bond_atom_site_label_1
_geom_bond_atom_site_label_2
_geom_bond_distance
Ru1 C1 2.091(3)
Ru1 C19 2.158(3)
Ru1 C20 2.165(3)
Ru1 C23 2.252(3)
Ru1 C22 2.254(3)
Ru1 P2 2.3506(8)
Ru1 P1 2.3874(7)
Ru1 Cl1 2.4476(7)
P1 O1 1.644(2)
P1 C10 1.839(3)
P1 C7 1.853(3)
P2 O2 1.642(2)
P2 C16 1.845(3)
P2 C13 1.847(3)
O1 C2 1.385(3)
O2 C6 1.399(4)
C1 C2 1.383(4)
C1 C6 1.395(4)
C2 C3 1.385(4)
C3 C4 1.376(5)
C3 H3 0.9500
C4 C5 1.382(5)
C4 H4 0.9500
C5 C6 1.380(4)
C5 H5 0.9500
C7 C8 1.529(5)
C7 C9 1.532(5)
C7 H7 1.0000
C8 H8A 0.9800
C8 H8B 0.9800
C8 H8C 0.9800
C9 H9A 0.9800
C9 H9B 0.9800
C9 H9C 0.9800
C10 C11 1.526(5)
C10 C12 1.531(5)
C10 H10 1.0000
C11 H11A 0.9800
C11 H11B 0.9800
C11 H11C 0.9800
C12 H12A 0.9800
C12 H12B 0.9800
C12 H12C 0.9800
C13 C14 1.528(5)
C13 C15 1.536(5)
C13 H13 1.0000
C14 H14A 0.9800
C14 H14B 0.9800
C14 H14C 0.9800
C15 H15A 0.9800
C15 H15B 0.9800
C15 H15C 0.9800
C16 C17 1.523(5)
C16 C18 1.528(5)
C16 H16 1.0000
C17 H17A 0.9800
C17 H17B 0.9800
C17 H17C 0.9800
C18 H18A 0.9800
C18 H18B 0.9800
C18 H18C 0.9800
C19 C20 1.411(4)
C19 C24 1.534(4)
C19 H19 0.9997
C20 C21 1.536(4)
C20 H20 0.9997
C21 C25 1.530(5)
C21 C22 1.535(4)
C21 H21 1.0000
C22 C23 1.390(4)
C22 H22 0.9997
C23 C24 1.535(4)
C23 H23 0.9998
C24 C25 1.533(4)
C24 H24 1.0000
C25 H25A 0.9900
C25 H25B 0.9900

loop_
_geom_torsion_atom_site_label_1
_geom_torsion_atom_site_label_2
_geom_torsion_atom_site_label_3
_geom_torsion_atom_site_label_4
_geom_torsion
C10 P1 O1 C2 -116.5(2)
C7 P1 O1 C2 138.6(2)
Ru1 P1 O1 C2 9.7(2)
C16 P2 O2 C6 92.4(2)
C13 P2 O2 C6 -157.4(2)
Ru1 P2 O2 C6 -29.3(2)
C6 C1 C2 O1 -177.3(2)
Ru1 C1 C2 O1 -7.6(4)
C6 C1 C2 C3 1.8(4)
Ru1 C1 C2 C3 171.5(2)
P1 O1 C2 C1 -2.9(3)
P1 O1 C2 C3 177.9(2)
C1 C2 C3 C4 -2.4(5)
O1 C2 C3 C4 176.7(3)
C2 C3 C4 C5 1.2(5)
C3 C4 C5 C6 0.5(5)
C4 C5 C6 C1 -1.1(5)
C4 C5 C6 O2 178.5(3)
C2 C1 C6 C5 0.0(4)
Ru1 C1 C6 C5 -169.7(2)
C2 C1 C6 O2 -179.6(2)
Ru1 C1 C6 O2 10.8(3)
P2 O2 C6 C5 -164.5(2)
P2 O2 C6 C1 15.1(3)
O1 P1 C7 C8 41.3(3)
C10 P1 C7 C8 -59.2(3)
Ru1 P1 C7 C8 154.0(2)
O1 P1 C7 C9 168.9(2)
C10 P1 C7 C9 68.5(3)
Ru1 P1 C7 C9 -78.3(3)
O1 P1 C10 C11 59.9(2)
C7 P1 C10 C11 158.7(2)
Ru1 P1 C10 C11 -53.1(3)
O1 P1 C10 C12 -171.8(2)
C7 P1 C10 C12 -73.0(3)
Ru1 P1 C10 C12 75.2(3)
O2 P2 C13 C14 -32.4(3)
C16 P2 C13 C14 73.8(3)
Ru1 P2 C13 C14 -148.1(2)
O2 P2 C13 C15 -161.8(3)
C16 P2 C13 C15 -55.5(3)
Ru1 P2 C13 C15 82.5(3)
O2 P2 C16 C17 -61.3(2)
C13 P2 C16 C17 -165.3(2)
Ru1 P2 C16 C17 53.3(2)
O2 P2 C16 C18 63.6(3)
C13 P2 C16 C18 -40.4(3)
Ru1 P2 C16 C18 178.2(2)
C24 C19 C20 C21 -0.2(3)
Ru1 C19 C20 C21 -94.8(2)
C24 C19 C20 Ru1 94.59(19)
C19 C20 C21 C25 -33.9(3)
Ru1 C20 C21 C25 -106.4(2)
C19 C20 C21 C22 70.3(3)
Ru1 C20 C21 C22 -2.1(3)
C25 C21 C22 C23 33.1(3)
C20 C21 C22 C23 -70.8(3)
C25 C21 C22 Ru1 105.9(2)
C20 C21 C22 Ru1 2.0(2)
C21 C22 C23 C24 0.5(3)
Ru1 C22 C23 C24 -90.5(2)
C21 C22 C23 Ru1 91.0(2)
C20 C19 C24 C25 34.2(3)
Ru1 C19 C24 C25 107.1(2)
C20 C19 C24 C23 -69.5(3)
Ru1 C19 C24 C23 3.5(2)
C22 C23 C24 C25 -33.8(3)
Ru1 C23 C24 C25 -106.8(2)
C22 C23 C24 C19 69.6(3)
Ru1 C23 C24 C19 -3.3(2)
C22 C21 C25 C24 -50.9(3)
C20 C21 C25 C24 52.2(3)
C19 C24 C25 C21 -52.2(3)
C23 C24 C25 C21 50.9(3)
